data_4102804
loop_
_publ_author_name
'Matthew D. Shoulders'
'Frank W. Kotch'
'Amit Choudhary'
'Ilia A. Guzei'
'Ronald T. Raines'

_publ_contact_author_address
;
Department of Chemistry
University of Wisconsin-Madison
1101 University Ave
Madison, WI  53706
USA
;
_publ_contact_author_email iguzei@chem.wisc.edu
_publ_contact_author_fax 608-262-0381
_publ_contact_author_name
;
Guzei, Ilia A. 
;
_publ_contact_author_phone 608-263-4694
_publ_section_title
;
 The Aberrance of the 4S Diastereomer of 4-Hydroxyproline
;
_journal_name_full 'Journal of the American Chemical Society'
_journal_page_first 10857
_journal_page_last 10865
_journal_paper_doi 10.1021/ja103082y
_journal_volume 132
_journal_year 2010
_chemical_absolute_configuration syn
_chemical_formula_sum 'C11 H19 N O5'
_chemical_formula_weight 245.27
_space_group_IT_number 4
_symmetry_cell_setting monoclinic
_symmetry_Int_Tables_number 4
_symmetry_space_group_name_Hall 'P 2yb'
_symmetry_space_group_name_H-M 'P 1 21 1'
_atom_sites_solution_hydrogens geom
_atom_sites_solution_primary direct
_atom_sites_solution_secondary difmap
_audit_creation_method
;
manual editing of the CIF file 
created by SHELXTL Ver. 6.10
and processed with modiCIfer-09152005. 
;
_cell_angle_alpha 90.00
_cell_angle_beta 90.190(3)
_cell_angle_gamma 90.00
_cell_formula_units_Z 2
_cell_length_a 6.3770(16)
_cell_length_b 9.552(2)
_cell_length_c 10.158(3)
_cell_measurement_reflns_used 6766
_cell_measurement_temperature 105(2)
_cell_measurement_theta_max 29.0060
_cell_measurement_theta_min 2.9272
_cell_volume 618.8(3)
_computing_cell_refinement 'SAINT Ver. 6.22  (Bruker-AXS, 2003)'
_computing_data_collection 'SMART Ver. 5.622 (Bruker-AXS, 2003)'
_computing_data_reduction 'SAINT Ver. 6.22'
_computing_molecular_graphics 'SHELXTL Ver. 6.10'
_computing_publication_material 'SHELXTL Ver. 6.10'
_computing_structure_refinement 'SHELXTL Ver. 6.10'
_computing_structure_solution 'SHELXTL Ver. 6.10 (Bruker-AXS, 2003)'
_diffrn_ambient_temperature 105(2)
_diffrn_measured_fraction_theta_full 0.989
_diffrn_measured_fraction_theta_max 0.989
_diffrn_measurement_device_type 'Bruker CCD-1000 area detector'
_diffrn_measurement_method '0.30\% \w scans'
_diffrn_radiation_monochromator graphite
_diffrn_radiation_source 'fine-focus sealed tube'
_diffrn_radiation_type Mo-K\a
_diffrn_radiation_wavelength 0.71073
_diffrn_reflns_av_R_equivalents 0.0319
_diffrn_reflns_av_sigmaI/netI 0.0195
_diffrn_reflns_limit_h_max 8
_diffrn_reflns_limit_h_min -8
_diffrn_reflns_limit_k_max 13
_diffrn_reflns_limit_k_min -12
_diffrn_reflns_limit_l_max 13
_diffrn_reflns_limit_l_min -13
_diffrn_reflns_number 10263
_diffrn_reflns_theta_full 29.02
_diffrn_reflns_theta_max 29.02
_diffrn_reflns_theta_min 2.00
_diffrn_standards_number 0
_exptl_absorpt_coefficient_mu 0.104
_exptl_absorpt_correction_T_max 0.9897
_exptl_absorpt_correction_T_min 0.9481
_exptl_absorpt_correction_type multi-scan
_exptl_absorpt_process_details
;
SADABS  (Bruker-AXS, 2003)
;
_exptl_crystal_colour colorless
_exptl_crystal_density_diffrn 1.316
_exptl_crystal_density_method 'not measured'
_exptl_crystal_description plate
_exptl_crystal_F_000 264
_exptl_crystal_size_max 0.52
_exptl_crystal_size_mid 0.36
_exptl_crystal_size_min 0.10
_refine_diff_density_max 0.228
_refine_diff_density_min -0.124
_refine_diff_density_rms 0.040
_refine_ls_abs_structure_details 'Flack H D (1983), Acta Cryst. A39, 876-881'
_refine_ls_abs_structure_Flack -0.2(12)
_refine_ls_extinction_method none
_refine_ls_goodness_of_fit_ref 1.108
_refine_ls_hydrogen_treatment undef
_refine_ls_matrix_type full
_refine_ls_number_parameters 160
_refine_ls_number_reflns 1727
_refine_ls_number_restraints 1
_refine_ls_restrained_S_all 1.108
_refine_ls_R_factor_all 0.0312
_refine_ls_R_factor_gt 0.0304
_refine_ls_shift/su_max 0.000
_refine_ls_shift/su_mean 0.000
_refine_ls_structure_factor_coef Fsqd
_refine_ls_weighting_details 'calc w=1/[\s^2^(Fo^2^)+(0.0494P)^2^+0.0656P] where P=(Fo^2^+2Fc^2^)/3'
_refine_ls_weighting_scheme calc
_refine_ls_wR_factor_gt 0.0767
_refine_ls_wR_factor_ref 0.0771
_reflns_number_gt 1695
_reflns_number_total 1727
_reflns_threshold_expression I>2\s(I)
_cod_data_source_file ja103082y_si_003.cif
_cod_data_source_block raines09
_cod_original_sg_symbol_Hall 'P 2yb       '
_cod_original_sg_symbol_H-M 'P 1 21 1 '
_cod_database_code 4102804

loop_
_symmetry_equiv_pos_as_xyz
'x, y, z'
'-x, y+1/2, -z'

loop_
_atom_site_label
_atom_site_type_symbol
_atom_site_fract_x
_atom_site_fract_y
_atom_site_fract_z
_atom_site_U_iso_or_equiv
_atom_site_adp_type
_atom_site_occupancy
_atom_site_symmetry_multiplicity
_atom_site_calc_flag
_atom_site_refinement_flags
O1 O 0.4942(2) 0.29380(18) 0.75241(15) 0.0186(3) Uani 1 1 d .
O2 O 0.6991(3) 0.16405(15) 0.89234(15) 0.0190(3) Uani 1 1 d .
O3 O 1.1034(2) 0.20326(17) 0.72572(17) 0.0201(3) Uani 1 1 d .
H3 H 1.2301 0.2265 0.7313 0.024 Uiso 1 1 calc R
O4 O 1.2392(2) -0.00995(17) 0.69011(16) 0.0206(3) Uani 1 1 d .
O5 O 0.9609(3) 0.10455(16) 0.43245(15) 0.0188(3) Uani 1 1 d .
N1 N 0.7097(3) 0.12405(19) 0.67775(17) 0.0161(3) Uani 1 1 d .
C1 C 0.8634(3) 0.0134(2) 0.6960(2) 0.0152(3) Uani 1 1 d .
H1 H 0.8313 -0.0402 0.7780 0.018 Uiso 1 1 calc R
C2 C 0.8237(4) -0.0786(2) 0.5753(2) 0.0185(4) Uani 1 1 d .
H2A H 0.7033 -0.1423 0.5893 0.022 Uiso 1 1 calc R
H2B H 0.9492 -0.1346 0.5527 0.022 Uiso 1 1 calc R
C3 C 0.7754(3) 0.0307(2) 0.4690(2) 0.0181(4) Uani 1 1 d .
H3A H 0.7029 -0.0115 0.3910 0.022 Uiso 1 1 calc R
C4 C 0.6376(3) 0.1358(2) 0.5397(2) 0.0184(4) Uani 1 1 d .
H4A H 0.6595 0.2316 0.5053 0.022 Uiso 1 1 calc R
H4B H 0.4875 0.1110 0.5313 0.022 Uiso 1 1 calc R
C5 C 0.6260(3) 0.2018(2) 0.7731(2) 0.0162(4) Uani 1 1 d .
C6 C 0.6784(4) 0.2581(2) 1.0070(2) 0.0180(4) Uani 1 1 d .
C7 C 0.7881(4) 0.3955(3) 0.9775(2) 0.0261(5) Uani 1 1 d .
H7A H 0.7189 0.4414 0.9028 0.039 Uiso 1 1 calc R
H7B H 0.9352 0.3772 0.9557 0.039 Uiso 1 1 calc R
H7C H 0.7811 0.4564 1.0549 0.039 Uiso 1 1 calc R
C8 C 0.4496(4) 0.2788(3) 1.0445(3) 0.0298(5) Uani 1 1 d .
H8A H 0.3776 0.1881 1.0441 0.045 Uiso 1 1 calc R
H8B H 0.3821 0.3415 0.9808 0.045 Uiso 1 1 calc R
H8C H 0.4417 0.3200 1.1327 0.045 Uiso 1 1 calc R
C9 C 0.7954(5) 0.1775(3) 1.1144(2) 0.0281(5) Uani 1 1 d .
H9A H 0.9392 0.1589 1.0856 0.042 Uiso 1 1 calc R
H9B H 0.7236 0.0886 1.1312 0.042 Uiso 1 1 calc R
H9C H 0.7984 0.2333 1.1953 0.042 Uiso 1 1 calc R
C10 C 1.0898(3) 0.0674(2) 0.7011(2) 0.0150(4) Uani 1 1 d .
C11 C 1.1055(4) 0.0226(3) 0.3600(2) 0.0232(4) Uani 1 1 d .
H11A H 1.0317 -0.0258 0.2884 0.035 Uiso 1 1 calc R
H11B H 1.1707 -0.0466 0.4184 0.035 Uiso 1 1 calc R
H11C H 1.2142 0.0834 0.3230 0.035 Uiso 1 1 calc R

loop_
_atom_site_aniso_label
_atom_site_aniso_U_11
_atom_site_aniso_U_22
_atom_site_aniso_U_33
_atom_site_aniso_U_23
_atom_site_aniso_U_13
_atom_site_aniso_U_12
O1 0.0158(6) 0.0161(6) 0.0239(7) -0.0012(6) -0.0020(6) 0.0007(6)
O2 0.0215(7) 0.0177(7) 0.0178(7) -0.0025(5) 0.0000(5) 0.0039(6)
O3 0.0140(7) 0.0160(6) 0.0302(8) -0.0035(6) -0.0013(6) 0.0005(6)
O4 0.0178(7) 0.0179(7) 0.0263(8) 0.0024(6) 0.0034(6) 0.0041(6)
O5 0.0218(7) 0.0158(7) 0.0189(6) -0.0002(6) 0.0022(6) -0.0017(6)
N1 0.0129(7) 0.0173(8) 0.0181(8) -0.0009(6) -0.0015(6) 0.0001(7)
C1 0.0179(8) 0.0122(8) 0.0154(8) 0.0008(7) 0.0017(7) -0.0001(7)
C2 0.0234(11) 0.0116(9) 0.0205(9) -0.0007(7) 0.0005(8) -0.0023(8)
C3 0.0205(9) 0.0164(8) 0.0176(9) -0.0023(7) -0.0018(8) -0.0022(8)
C4 0.0183(8) 0.0222(10) 0.0146(9) -0.0015(7) -0.0025(7) 0.0012(8)
C5 0.0127(8) 0.0162(8) 0.0196(9) -0.0022(7) 0.0018(7) -0.0039(7)
C6 0.0222(10) 0.0163(9) 0.0155(9) -0.0012(7) 0.0030(7) 0.0005(8)
C7 0.0365(13) 0.0209(10) 0.0208(10) -0.0006(9) -0.0012(9) -0.0081(11)
C8 0.0259(11) 0.0316(12) 0.0318(11) -0.0002(10) 0.0117(10) 0.0055(10)
C9 0.0393(12) 0.0264(11) 0.0187(9) 0.0007(9) -0.0023(9) 0.0072(11)
C10 0.0172(9) 0.0155(8) 0.0124(8) 0.0023(7) -0.0020(7) 0.0004(8)
C11 0.0263(11) 0.0227(10) 0.0206(10) -0.0010(8) 0.0043(8) 0.0005(9)

loop_
_atom_type_symbol
_atom_type_description
_atom_type_scat_dispersion_real
_atom_type_scat_dispersion_imag
_atom_type_scat_source
C C 0.0033 0.0016 'International Tables Vol C Tables 4.2.6.8 and 6.1.1.4'
H H 0.0000 0.0000 'International Tables Vol C Tables 4.2.6.8 and 6.1.1.4'
N N 0.0061 0.0033 'International Tables Vol C Tables 4.2.6.8 and 6.1.1.4'
O O 0.0106 0.0060 'International Tables Vol C Tables 4.2.6.8 and 6.1.1.4'

loop_
_geom_angle_atom_site_label_1
_geom_angle_atom_site_label_2
_geom_angle_atom_site_label_3
_geom_angle
C5 O2 C6 121.02(16)
C10 O3 H3 109.5
C11 O5 C3 113.75(17)
C5 N1 C1 125.75(17)
C5 N1 C4 121.51(18)
C1 N1 C4 112.55(16)
N1 C1 C2 101.92(16)
N1 C1 C10 113.21(16)
C2 C1 C10 111.95(17)
N1 C1 H1 109.8
C2 C1 H1 109.8
C10 C1 H1 109.8
C1 C2 C3 101.86(16)
C1 C2 H2A 111.4
C3 C2 H2A 111.4
C1 C2 H2B 111.4
C3 C2 H2B 111.4
H2A C2 H2B 109.3
O5 C3 C4 106.11(17)
O5 C3 C2 110.81(17)
C4 C3 C2 103.41(17)
O5 C3 H3A 112.0
C4 C3 H3A 112.0
C2 C3 H3A 112.0
N1 C4 C3 102.75(17)
N1 C4 H4A 111.2
C3 C4 H4A 111.2
N1 C4 H4B 111.2
C3 C4 H4B 111.2
H4A C4 H4B 109.1
O1 C5 N1 123.20(19)
O1 C5 O2 125.29(19)
N1 C5 O2 111.49(18)
O2 C6 C7 109.14(17)
O2 C6 C8 111.39(19)
C7 C6 C8 112.3(2)
O2 C6 C9 102.24(17)
C7 C6 C9 110.6(2)
C8 C6 C9 110.7(2)
C6 C7 H7A 109.5
C6 C7 H7B 109.5
H7A C7 H7B 109.5
C6 C7 H7C 109.5
H7A C7 H7C 109.5
H7B C7 H7C 109.5
C6 C8 H8A 109.5
C6 C8 H8B 109.5
H8A C8 H8B 109.5
C6 C8 H8C 109.5
H8A C8 H8C 109.5
H8B C8 H8C 109.5
C6 C9 H9A 109.5
C6 C9 H9B 109.5
H9A C9 H9B 109.5
C6 C9 H9C 109.5
H9A C9 H9C 109.5
H9B C9 H9C 109.5
O4 C10 O3 124.38(19)
O4 C10 C1 122.14(18)
O3 C10 C1 113.37(17)
O5 C11 H11A 109.5
O5 C11 H11B 109.5
H11A C11 H11B 109.5
O5 C11 H11C 109.5
H11A C11 H11C 109.5
H11B C11 H11C 109.5

loop_
_geom_bond_atom_site_label_1
_geom_bond_atom_site_label_2
_geom_bond_distance
O1 C5 1.234(3)
O2 C5 1.346(3)
O2 C6 1.477(3)
O3 C10 1.324(3)
O3 H3 0.8400
O4 C10 1.211(3)
O5 C11 1.418(3)
O5 C3 1.427(3)
N1 C5 1.333(3)
N1 C1 1.453(3)
N1 C4 1.478(3)
C1 C2 1.529(3)
C1 C10 1.534(3)
C1 H1 1.0000
C2 C3 1.533(3)
C2 H2A 0.9900
C2 H2B 0.9900
C3 C4 1.517(3)
C3 H3A 1.0000
C4 H4A 0.9900
C4 H4B 0.9900
C6 C7 1.517(3)
C6 C8 1.522(3)
C6 C9 1.528(3)
C7 H7A 0.9800
C7 H7B 0.9800
C7 H7C 0.9800
C8 H8A 0.9800
C8 H8B 0.9800
C8 H8C 0.9800
C9 H9A 0.9800
C9 H9B 0.9800
C9 H9C 0.9800
C11 H11A 0.9800
C11 H11B 0.9800
C11 H11C 0.9800

loop_
_geom_hbond_atom_site_label_D
_geom_hbond_atom_site_label_H
_geom_hbond_atom_site_label_A
_geom_hbond_distance_DH
_geom_hbond_distance_HA
_geom_hbond_distance_DA
_geom_hbond_angle_DHA
_geom_hbond_site_symmetry_A
O3 H3 O1 0.84 1.81 2.651(2) 173.7 1_655

loop_
_geom_torsion_atom_site_label_1
_geom_torsion_atom_site_label_2
_geom_torsion_atom_site_label_3
_geom_torsion_atom_site_label_4
_geom_torsion
C5 N1 C1 C2 154.43(19)
C4 N1 C1 C2 -20.6(2)
C5 N1 C1 C10 -85.2(2)
C4 N1 C1 C10 99.8(2)
N1 C1 C2 C3 37.32(19)
C10 C1 C2 C3 -84.0(2)
C11 O5 C3 C4 -177.70(18)
C11 O5 C3 C2 70.7(2)
C1 C2 C3 O5 71.9(2)
C1 C2 C3 C4 -41.4(2)
C5 N1 C4 C3 179.68(18)
C1 N1 C4 C3 -5.1(2)
O5 C3 C4 N1 -88.01(19)
C2 C3 C4 N1 28.7(2)
C1 N1 C5 O1 -179.29(19)
C4 N1 C5 O1 -4.7(3)
C1 N1 C5 O2 -1.0(3)
C4 N1 C5 O2 173.58(18)
C6 O2 C5 O1 -19.5(3)
C6 O2 C5 N1 162.30(18)
C5 O2 C6 C7 -58.8(2)
C5 O2 C6 C8 65.8(3)
C5 O2 C6 C9 -175.96(19)
N1 C1 C10 O4 -165.41(18)
C2 C1 C10 O4 -50.9(3)
N1 C1 C10 O3 18.2(2)
C2 C1 C10 O3 132.72(18)
